data_4117558
loop_
_publ_author_name
'P. Andrew Evans'
'Phillip A. Inglesby'

_publ_section_title
;
 Diastereoselective Rhodium-Catalyzed Ene-Cycloisomerization Reactions of
 Alkenylidenecyclopropanes: Total Synthesis of (-)-\a-Kainic Acid
;
_journal_name_full 'Journal of the American Chemical Society'
_journal_page_first 3635
_journal_page_last 3638
_journal_paper_doi 10.1021/ja210804r
_journal_volume 134
_journal_year 2012
_chemical_formula_sum 'C16 H21 N O2 S'
_chemical_formula_weight 291.40
_chemical_name_common work
_chemical_name_systematic
;
 ?
;
_space_group_IT_number 61
_symmetry_cell_setting orthorhombic
_symmetry_space_group_name_Hall '-P 2ac 2ab'
_symmetry_space_group_name_H-M 'P b c a'
_atom_sites_solution_hydrogens geom
_atom_sites_solution_primary direct
_atom_sites_solution_secondary difmap
_audit_creation_method SHELXL-97
_cell_angle_alpha 90.00
_cell_angle_beta 90.00
_cell_angle_gamma 90.00
_cell_formula_units_Z 8
_cell_length_a 14.5542(5)
_cell_length_b 11.5548(4)
_cell_length_c 18.0747(7)
_cell_measurement_temperature 100(2)
_cell_volume 3039.64(19)
_computing_cell_refinement 'SAINT v7.68A (Bruker, 2009)'
_computing_data_collection 'SMART v.5.632 (Bruker, 2005)'
_computing_data_reduction 'SAINT v7.68A (Bruker, 2009)'
_computing_structure_refinement 'SHELXL-97 (Sheldrick, 2008)'
_computing_structure_solution 'SHELXS-97 (Sheldrick, 2008)'
_diffrn_ambient_temperature 100(2)
_diffrn_measured_fraction_theta_full 0.993
_diffrn_measured_fraction_theta_max 0.993
_diffrn_measurement_device_type 'Bruker D8 diffractometer with APEX detector'
_diffrn_measurement_method '\w scans with a narrow frame width'
_diffrn_radiation_monochromator graphite
_diffrn_radiation_source 'fine-focus sealed tube'
_diffrn_radiation_type MoK\a
_diffrn_radiation_wavelength 0.71073
_diffrn_reflns_av_R_equivalents 0.0253
_diffrn_reflns_av_sigmaI/netI 0.0159
_diffrn_reflns_limit_h_max 18
_diffrn_reflns_limit_h_min -18
_diffrn_reflns_limit_k_max 15
_diffrn_reflns_limit_k_min -9
_diffrn_reflns_limit_l_max 22
_diffrn_reflns_limit_l_min -22
_diffrn_reflns_number 26912
_diffrn_reflns_theta_full 27.48
_diffrn_reflns_theta_max 27.48
_diffrn_reflns_theta_min 2.25
_exptl_absorpt_coefficient_mu 0.214
_exptl_absorpt_correction_T_max 0.9524
_exptl_absorpt_correction_T_min 0.9230
_exptl_absorpt_correction_type multi-scan
_exptl_absorpt_process_details 'SADABS V2008-1 (Sheldrick, 2008)'
_exptl_crystal_colour colourless
_exptl_crystal_density_diffrn 1.274
_exptl_crystal_description prism
_exptl_crystal_F_000 1248
_exptl_crystal_size_max 0.38
_exptl_crystal_size_mid 0.32
_exptl_crystal_size_min 0.23
_refine_diff_density_max 0.317
_refine_diff_density_min -0.416
_refine_diff_density_rms 0.044
_refine_ls_extinction_method none
_refine_ls_goodness_of_fit_ref 1.067
_refine_ls_hydrogen_treatment mixed
_refine_ls_matrix_type full
_refine_ls_number_parameters 183
_refine_ls_number_reflns 3458
_refine_ls_number_restraints 0
_refine_ls_restrained_S_all 1.067
_refine_ls_R_factor_all 0.0349
_refine_ls_R_factor_gt 0.0321
_refine_ls_shift/su_max 0.001
_refine_ls_shift/su_mean 0.000
_refine_ls_structure_factor_coef Fsqd
_refine_ls_weighting_details 'calc w=1/[\s^2^(Fo^2^)+(0.0385P)^2^+1.5033P] where P=(Fo^2^+2Fc^2^)/3'
_refine_ls_weighting_scheme calc
_refine_ls_wR_factor_gt 0.0836
_refine_ls_wR_factor_ref 0.0858
_reflns_number_gt 3197
_reflns_number_total 3458
_reflns_threshold_expression >2sigma(I)
_cod_data_source_file ja210804r_si_003.cif
_cod_data_source_block C:\frames\PAEvans\PInglesby\PI-XVI-29\work\pixvi29.CIF
_cod_database_code 4117558

loop_
_symmetry_equiv_pos_as_xyz
'x, y, z'
'-x+1/2, -y, z+1/2'
'x+1/2, -y+1/2, -z'
'-x, y+1/2, -z+1/2'
'-x, -y, -z'
'x-1/2, y, -z-1/2'
'-x-1/2, y-1/2, z'
'x, -y-1/2, z-1/2'

loop_
_atom_site_label
_atom_site_type_symbol
_atom_site_fract_x
_atom_site_fract_y
_atom_site_fract_z
_atom_site_U_iso_or_equiv
_atom_site_adp_type
_atom_site_occupancy
_atom_site_symmetry_multiplicity
_atom_site_calc_flag
_atom_site_refinement_flags
S1 S 0.089040(19) 0.67806(3) 0.061363(17) 0.01748(9) Uani 1 1 d .
O1 O 0.00864(6) 0.64718(8) 0.01946(5) 0.0221(2) Uani 1 1 d .
O2 O 0.10666(6) 0.79730(8) 0.07816(5) 0.0232(2) Uani 1 1 d .
N1 N 0.08136(7) 0.61000(9) 0.13992(6) 0.0184(2) Uani 1 1 d .
C11 C 0.27022(8) 0.67657(11) 0.02150(7) 0.0201(3) Uani 1 1 d .
H11 H 0.2753 0.7477 0.0475 0.024 Uiso 1 1 calc R
C2 C 0.08554(8) 0.44347(10) 0.21512(7) 0.0173(2) Uani 1 1 d .
H2 H 0.0387 0.4707 0.2517 0.021 Uiso 1 1 calc R
C7 C 0.09345(8) 0.31363(11) 0.22325(7) 0.0198(3) Uani 1 1 d .
C10 C 0.18552(8) 0.62158(10) 0.01495(7) 0.0176(2) Uani 1 1 d .
C12 C 0.34735(8) 0.62616(11) -0.01045(7) 0.0212(3) Uani 1 1 d .
H12 H 0.4050 0.6642 -0.0069 0.025 Uiso 1 1 calc R
C15 C 0.17743(8) 0.51742(11) -0.02382(7) 0.0191(2) Uani 1 1 d .
H15 H 0.1193 0.4810 -0.0291 0.023 Uiso 1 1 calc R
C14 C 0.25551(9) 0.46808(11) -0.05445(7) 0.0202(2) Uani 1 1 d .
H14 H 0.2504 0.3970 -0.0806 0.024 Uiso 1 1 calc R
C5 C 0.25838(8) 0.46200(10) 0.19207(7) 0.0195(2) Uani 1 1 d .
H5 H 0.2558 0.4492 0.1402 0.023 Uiso 1 1 calc R
C16 C 0.42604(9) 0.46339(12) -0.07864(7) 0.0244(3) Uani 1 1 d .
H16A H 0.4732 0.5221 -0.0881 0.037 Uiso 1 1 calc R
H16B H 0.4105 0.4240 -0.1250 0.037 Uiso 1 1 calc R
H16C H 0.4495 0.4068 -0.0430 0.037 Uiso 1 1 calc R
C13 C 0.34157(8) 0.52065(11) -0.04769(7) 0.0197(2) Uani 1 1 d .
C4 C 0.15040(8) 0.63322(10) 0.19891(7) 0.0197(2) Uani 1 1 d .
H4A H 0.1239 0.6827 0.2382 0.024 Uiso 1 1 calc R
H4B H 0.2052 0.6722 0.1782 0.024 Uiso 1 1 calc R
C8 C 0.07112(9) 0.24030(11) 0.16954(8) 0.0256(3) Uani 1 1 d .
H8A H 0.0750 0.1592 0.1778 0.031 Uiso 1 1 calc R
H8B H 0.0513 0.2689 0.1229 0.031 Uiso 1 1 calc R
C1 C 0.05553(8) 0.48608(10) 0.13892(7) 0.0199(2) Uani 1 1 d .
H1A H 0.0883 0.4441 0.0991 0.024 Uiso 1 1 calc R
H1B H -0.0115 0.4765 0.1320 0.024 Uiso 1 1 calc R
C3 C 0.17555(8) 0.51295(10) 0.22957(7) 0.0172(2) Uani 1 1 d .
H3 H 0.1869 0.5184 0.2840 0.021 Uiso 1 1 calc R
C6 C 0.33451(9) 0.43410(11) 0.22751(8) 0.0262(3) Uani 1 1 d .
H6A H 0.3389 0.4460 0.2794 0.031 Uiso 1 1 calc R
H6B H 0.3849 0.4021 0.2011 0.031 Uiso 1 1 calc R
C9 C 0.12514(10) 0.27166(12) 0.29787(8) 0.0273(3) Uani 1 1 d .
H9A H 0.0821 0.2982 0.3360 0.041 Uiso 1 1 calc R
H9B H 0.1865 0.3026 0.3083 0.041 Uiso 1 1 calc R
H9C H 0.1274 0.1869 0.2979 0.041 Uiso 1 1 calc R

loop_
_atom_site_aniso_label
_atom_site_aniso_U_11
_atom_site_aniso_U_22
_atom_site_aniso_U_33
_atom_site_aniso_U_23
_atom_site_aniso_U_13
_atom_site_aniso_U_12
S1 0.01620(15) 0.01763(16) 0.01859(17) 0.00154(11) -0.00146(10) 0.00195(10)
O1 0.0167(4) 0.0257(4) 0.0238(5) 0.0024(4) -0.0043(3) 0.0015(3)
O2 0.0262(4) 0.0176(4) 0.0259(5) 0.0015(4) -0.0016(4) 0.0023(3)
N1 0.0181(5) 0.0189(5) 0.0182(5) 0.0011(4) -0.0012(4) -0.0002(4)
C11 0.0211(6) 0.0192(6) 0.0200(6) 0.0015(5) -0.0017(5) -0.0023(4)
C2 0.0163(5) 0.0195(6) 0.0162(6) -0.0002(4) 0.0012(4) -0.0013(4)
C7 0.0178(5) 0.0204(6) 0.0211(6) 0.0022(5) 0.0016(4) -0.0025(4)
C10 0.0168(5) 0.0201(6) 0.0158(6) 0.0032(4) -0.0002(4) 0.0012(4)
C12 0.0171(5) 0.0253(6) 0.0213(6) 0.0033(5) -0.0013(5) -0.0036(5)
C15 0.0188(6) 0.0214(6) 0.0171(6) 0.0015(5) -0.0018(4) -0.0024(4)
C14 0.0241(6) 0.0199(6) 0.0167(6) 0.0001(5) -0.0003(5) 0.0000(5)
C5 0.0194(6) 0.0173(5) 0.0218(6) -0.0022(5) 0.0015(5) -0.0031(4)
C16 0.0208(6) 0.0314(7) 0.0210(6) 0.0022(5) 0.0018(5) 0.0049(5)
C13 0.0193(6) 0.0244(6) 0.0154(6) 0.0048(5) 0.0001(4) 0.0027(5)
C4 0.0229(6) 0.0176(6) 0.0187(6) -0.0017(5) -0.0028(5) -0.0002(4)
C8 0.0285(6) 0.0212(6) 0.0270(7) 0.0000(5) -0.0023(5) -0.0033(5)
C1 0.0198(6) 0.0200(6) 0.0201(6) 0.0021(5) -0.0022(5) -0.0035(4)
C3 0.0179(5) 0.0175(5) 0.0161(6) -0.0009(4) -0.0005(4) -0.0009(4)
C6 0.0212(6) 0.0224(6) 0.0349(7) -0.0050(5) -0.0024(5) 0.0000(5)
C9 0.0359(7) 0.0225(6) 0.0235(7) 0.0039(5) -0.0041(6) -0.0057(5)

loop_
_atom_type_symbol
_atom_type_description
_atom_type_scat_dispersion_real
_atom_type_scat_dispersion_imag
_atom_type_scat_source
C C 0.0033 0.0016 'International Tables Vol C Tables 4.2.6.8 and 6.1.1.4'
H H 0.0000 0.0000 'International Tables Vol C Tables 4.2.6.8 and 6.1.1.4'
N N 0.0061 0.0033 'International Tables Vol C Tables 4.2.6.8 and 6.1.1.4'
O O 0.0106 0.0060 'International Tables Vol C Tables 4.2.6.8 and 6.1.1.4'
S S 0.1246 0.1234 'International Tables Vol C Tables 4.2.6.8 and 6.1.1.4'

loop_
_geom_angle_atom_site_label_1
_geom_angle_atom_site_label_2
_geom_angle_atom_site_label_3
_geom_angle
O2 S1 O1 119.68(5)
O2 S1 N1 106.97(6)
O1 S1 N1 106.48(5)
O2 S1 C10 108.32(6)
O1 S1 C10 107.81(6)
N1 S1 C10 106.94(5)
C1 N1 C4 110.75(9)
C1 N1 S1 118.31(8)
C4 N1 S1 119.43(8)
C12 C11 C10 119.24(11)
C12 C11 H11 120.4
C10 C11 H11 120.4
C7 C2 C1 115.44(10)
C7 C2 C3 115.52(10)
C1 C2 C3 103.04(9)
C7 C2 H2 107.5
C1 C2 H2 107.5
C3 C2 H2 107.5
C8 C7 C9 121.60(12)
C8 C7 C2 122.89(12)
C9 C7 C2 115.47(11)
C11 C10 C15 120.68(11)
C11 C10 S1 119.77(9)
C15 C10 S1 119.39(9)
C11 C12 C13 121.18(11)
C11 C12 H12 119.4
C13 C12 H12 119.4
C14 C15 C10 119.03(11)
C14 C15 H15 120.5
C10 C15 H15 120.5
C15 C14 C13 121.39(11)
C15 C14 H14 119.3
C13 C14 H14 119.3
C6 C5 C3 123.38(12)
C6 C5 H5 118.3
C3 C5 H5 118.3
C13 C16 H16A 109.5
C13 C16 H16B 109.5
H16A C16 H16B 109.5
C13 C16 H16C 109.5
H16A C16 H16C 109.5
H16B C16 H16C 109.5
C12 C13 C14 118.43(11)
C12 C13 C16 120.96(11)
C14 C13 C16 120.59(12)
N1 C4 C3 104.79(9)
N1 C4 H4A 110.8
C3 C4 H4A 110.8
N1 C4 H4B 110.8
C3 C4 H4B 110.8
H4A C4 H4B 108.9
C7 C8 H8A 120.0
C7 C8 H8B 120.0
H8A C8 H8B 120.0
N1 C1 C2 103.19(9)
N1 C1 H1A 111.1
C2 C1 H1A 111.1
N1 C1 H1B 111.1
C2 C1 H1B 111.1
H1A C1 H1B 109.1
C5 C3 C4 112.44(10)
C5 C3 C2 113.39(9)
C4 C3 C2 101.82(9)
C5 C3 H3 109.6
C4 C3 H3 109.6
C2 C3 H3 109.6
C5 C6 H6A 120.0
C5 C6 H6B 120.0
H6A C6 H6B 120.0
C7 C9 H9A 109.5
C7 C9 H9B 109.5
H9A C9 H9B 109.5
C7 C9 H9C 109.5
H9A C9 H9C 109.5
H9B C9 H9C 109.5

loop_
_geom_bond_atom_site_label_1
_geom_bond_atom_site_label_2
_geom_bond_distance
S1 O2 1.4340(9)
S1 O1 1.4387(9)
S1 N1 1.6270(11)
S1 C10 1.7610(12)
N1 C1 1.4805(15)
N1 C4 1.4895(15)
C11 C12 1.3904(17)
C11 C10 1.3919(16)
C11 H11 0.9500
C2 C7 1.5119(16)
C2 C1 1.5265(17)
C2 C3 1.5584(16)
C2 H2 1.0000
C7 C8 1.3290(19)
C7 C9 1.5056(18)
C10 C15 1.3976(17)
C12 C13 1.3951(18)
C12 H12 0.9500
C15 C14 1.3866(17)
C15 H15 0.9500
C14 C13 1.3974(17)
C14 H14 0.9500
C5 C6 1.3198(18)
C5 C3 1.5031(16)
C5 H5 0.9500
C16 C13 1.5041(17)
C16 H16A 0.9800
C16 H16B 0.9800
C16 H16C 0.9800
C4 C3 1.5402(16)
C4 H4A 0.9900
C4 H4B 0.9900
C8 H8A 0.9500
C8 H8B 0.9500
C1 H1A 0.9900
C1 H1B 0.9900
C3 H3 1.0000
C6 H6A 0.9500
C6 H6B 0.9500
C9 H9A 0.9800
C9 H9B 0.9800
C9 H9C 0.9800

loop_
_geom_torsion_atom_site_label_1
_geom_torsion_atom_site_label_2
_geom_torsion_atom_site_label_3
_geom_torsion_atom_site_label_4
_geom_torsion
O2 S1 N1 C1 174.98(8)
O1 S1 N1 C1 45.92(10)
C10 S1 N1 C1 -69.14(10)
O2 S1 N1 C4 -45.03(10)
O1 S1 N1 C4 -174.09(9)
C10 S1 N1 C4 70.85(10)
C1 C2 C7 C8 -3.62(17)
C3 C2 C7 C8 -123.88(13)
C1 C2 C7 C9 178.66(10)
C3 C2 C7 C9 58.40(14)
C12 C11 C10 C15 -0.60(18)
C12 C11 C10 S1 174.86(9)
O2 S1 C10 C11 20.66(12)
O1 S1 C10 C11 151.52(10)
N1 S1 C10 C11 -94.32(11)
O2 S1 C10 C15 -163.82(9)
O1 S1 C10 C15 -32.97(11)
N1 S1 C10 C15 81.20(10)
C10 C11 C12 C13 -1.18(19)
C11 C10 C15 C14 1.37(18)
S1 C10 C15 C14 -174.11(9)
C10 C15 C14 C13 -0.38(18)
C11 C12 C13 C14 2.13(18)
C11 C12 C13 C16 -176.72(12)
C15 C14 C13 C12 -1.33(18)
C15 C14 C13 C16 177.51(11)
C1 N1 C4 C3 6.50(13)
S1 N1 C4 C3 -136.25(9)
C4 N1 C1 C2 18.84(12)
S1 N1 C1 C2 162.05(8)
C7 C2 C1 N1 -163.08(10)
C3 C2 C1 N1 -36.22(11)
C6 C5 C3 C4 119.88(13)
C6 C5 C3 C2 -125.29(13)
N1 C4 C3 C5 93.23(11)
N1 C4 C3 C2 -28.45(11)
C7 C2 C3 C5 45.85(14)
C1 C2 C3 C5 -80.96(12)
C7 C2 C3 C4 166.87(10)
C1 C2 C3 C4 40.07(11)
